data_4322547
loop_
_publ_author_name
'X. Tang'
'A. Jones'
'A. Lachgar'
'B. J. Gross'
'J. L. Yarger'

_publ_contact_author_address
;     Department of Chemistry
      Wake Forest University
      Winston-Salem, N.C. 27109-7505
      U.S.A.
;
_publ_contact_author_email lachgar@wfu.edu
_publ_contact_author_fax '336 758 4656'
_publ_contact_author_name
;
     `Abdessadek Lachgar'
;
_publ_contact_author_phone '336 758 4676'
_publ_section_title
;
 Synthesis, Crystal Structure, NMR Studies, and Thermal Stability of Mixed
 Iron-Indium Phosphates with Quasi-One-Dimensional Frameworks
;
_journal_name_full 'Inorganic Chemistry'
_journal_page_first 6032
_journal_page_last 6038
_journal_paper_doi 10.1021/ic9905906
_journal_volume 38
_journal_year 1999
_chemical_formula_sum 'Ca2 Fe0.5 H4 In0.5 O13 P3'
_chemical_formula_weight 470.44
_chemical_name_systematic
; 
 ? 
;
_space_group_IT_number 15
_symmetry_cell_setting monoclinic
_symmetry_space_group_name_Hall '-C 2yc'
_symmetry_space_group_name_H-M 'C 1 2/c 1'
_atom_sites_solution_hydrogens geom
_atom_sites_solution_primary direct
_atom_sites_solution_secondary difmap
_audit_creation_method SHELXTL
_cell_angle_alpha 90.00
_cell_angle_beta 113.62(3)
_cell_angle_gamma 90.00
_cell_formula_units_Z 4
_cell_length_a 7.548(2)
_cell_length_b 15.670(3)
_cell_length_c 9.241(2)
_cell_measurement_reflns_used 78
_cell_measurement_temperature 298(2)
_cell_measurement_theta_max 19.99
_cell_measurement_theta_min 3.24
_cell_volume 1001.4(5)
_computing_cell_refinement 'Siemens XSCANS'
_computing_data_collection 'Siemens XSCANS'
_computing_data_reduction 'Siemens SHELXTL'
_computing_publication_material 'Siemens SHELXTL'
_computing_structure_refinement 'Siemens SHELXTL'
_computing_structure_solution 'Siemens SHELXTL'
_diffrn_ambient_temperature 298(2)
_diffrn_measured_fraction_theta_full 1.000
_diffrn_measured_fraction_theta_max 1.000
_diffrn_measurement_device_type 'Siemens P4 diffractometer'
_diffrn_measurement_method '2\q/\w scans'
_diffrn_radiation_monochromator graphite
_diffrn_radiation_source 'normal-focus sealed tube'
_diffrn_radiation_type MoK\a
_diffrn_radiation_wavelength 0.71073
_diffrn_reflns_av_R_equivalents 0.0499
_diffrn_reflns_av_sigmaI/netI 0.0374
_diffrn_reflns_limit_h_max 12
_diffrn_reflns_limit_h_min -12
_diffrn_reflns_limit_k_max 25
_diffrn_reflns_limit_k_min -25
_diffrn_reflns_limit_l_max 14
_diffrn_reflns_limit_l_min -14
_diffrn_reflns_number 8817
_diffrn_reflns_theta_full 35.00
_diffrn_reflns_theta_max 35.00
_diffrn_reflns_theta_min 2.60
_diffrn_standards_decay_% 0
_diffrn_standards_interval_count 97
_diffrn_standards_number 3
_exptl_absorpt_coefficient_mu 3.513
_exptl_absorpt_correction_T_max 0.441
_exptl_absorpt_correction_T_min 0.406
_exptl_absorpt_correction_type psi-scan
_exptl_crystal_colour Colorless
_exptl_crystal_density_diffrn 3.120
_exptl_crystal_density_method 'not measured'
_exptl_crystal_description Block
_exptl_crystal_F_000 922
_exptl_crystal_size_max 0.30
_exptl_crystal_size_mid 0.20
_exptl_crystal_size_min 0.20
_refine_diff_density_max 1.065
_refine_diff_density_min -0.759
_refine_diff_density_rms 0.145
_refine_ls_extinction_coef 0.0008(3)
_refine_ls_extinction_expression Fc^*^=kFc[1+0.001xFc^2^\l^3^/sin(2\q)]^-1/4^
_refine_ls_extinction_method SHELXTL
_refine_ls_goodness_of_fit_ref 1.080
_refine_ls_hydrogen_treatment mixed
_refine_ls_matrix_type full
_refine_ls_number_parameters 96
_refine_ls_number_reflns 2213
_refine_ls_number_restraints 0
_refine_ls_restrained_S_all 1.080
_refine_ls_R_factor_all 0.0393
_refine_ls_R_factor_gt 0.0295
_refine_ls_shift/su_max 0.000
_refine_ls_shift/su_mean 0.000
_refine_ls_structure_factor_coef Fsqd
_refine_ls_weighting_details 'calc w=1/[\s^2^(Fo^2^)+(0.0298P)^2^+0.6093P] where P=(Fo^2^+2Fc^2^)/3'
_refine_ls_weighting_scheme calc
_refine_ls_wR_factor_gt 0.0675
_refine_ls_wR_factor_ref 0.0706
_reflns_number_gt 1885
_reflns_number_total 2213
_reflns_threshold_expression >2sigma(I)
_cod_data_source_file ic9905906_2.cif
_cod_data_source_block aj014
_cod_original_cell_volume 1001.5(4)
_cod_original_sg_symbol_H-M 'C 2/c'
_cod_original_formula_sum 'H4 Ca2 Fe0.50 In0.50 O13 P3'
_cod_database_code 4322547

loop_
_symmetry_equiv_pos_as_xyz
'x, y, z'
'-x, y, -z+1/2'
'x+1/2, y+1/2, z'
'-x+1/2, y+1/2, -z+1/2'
'-x, -y, -z'
'x, -y, z-1/2'
'-x+1/2, -y+1/2, -z'
'x+1/2, -y+1/2, z-1/2'

loop_
_atom_site_label
_atom_site_type_symbol
_atom_site_fract_x
_atom_site_fract_y
_atom_site_fract_z
_atom_site_U_iso_or_equiv
_atom_site_adp_type
_atom_site_occupancy
_atom_site_symmetry_multiplicity
_atom_site_calc_flag
_atom_site_refinement_flags
_atom_site_disorder_assembly
_atom_site_disorder_group
In In 0.2500 0.2500 0.5000 0.00799(8) Uani 0.463(3) 2 d SP . .
Fe Fe 0.2500 0.2500 0.5000 0.00799(8) Uani 0.537(3) 2 d SP . .
Ca Ca 0.27112(6) 0.49159(3) 0.56374(5) 0.01467(10) Uani 1 1 d . . .
P1 P 0.0000 0.39970(4) 0.2500 0.00920(13) Uani 1 2 d S . .
P2 P 0.17253(7) 0.14941(3) 0.15228(6) 0.01088(11) Uani 1 1 d . . .
O1 O 0.0359(2) 0.45480(12) 0.1301(2) 0.0190(3) Uani 1 1 d . . .
O2 O 0.1854(2) 0.34685(11) 0.3408(2) 0.0180(3) Uani 1 1 d . . .
O3 O 0.0849(3) 0.06049(11) 0.1211(2) 0.0202(3) Uani 1 1 d . . .
O4 O 0.2606(3) 0.16344(12) 0.3307(2) 0.0215(4) Uani 1 1 d . . .
O5 O 0.0385(2) 0.22081(11) 0.0595(2) 0.0181(3) Uani 1 1 d . . .
O6 O 0.3337(3) 0.14181(13) 0.0855(2) 0.0232(4) Uani 1 1 d . . .
H1 H 0.3899 0.1876 0.0958 0.082(19) Uiso 1 1 calc R . .
O7 O 0.5000 0.59912(17) 0.7500 0.0205(5) Uani 1 2 d S . .
H2 H 0.564(7) 0.629(3) 0.722(6) 0.054(15) Uiso 1 1 d . . .

loop_
_atom_site_aniso_label
_atom_site_aniso_U_11
_atom_site_aniso_U_22
_atom_site_aniso_U_33
_atom_site_aniso_U_23
_atom_site_aniso_U_13
_atom_site_aniso_U_12
In 0.00805(11) 0.00688(11) 0.00745(11) 0.00023(8) 0.00145(8) 0.00044(8)
Fe 0.00805(11) 0.00688(11) 0.00745(11) 0.00023(8) 0.00145(8) 0.00044(8)
Ca 0.01008(17) 0.01752(19) 0.01492(19) 0.00007(14) 0.00343(14) 0.00121(13)
P1 0.0090(3) 0.0094(3) 0.0072(3) 0.000 0.0011(2) 0.000
P2 0.0102(2) 0.0119(2) 0.0098(2) -0.00059(16) 0.00320(17) 0.00068(16)
O1 0.0163(7) 0.0246(8) 0.0165(7) 0.0096(6) 0.0071(6) 0.0018(6)
O2 0.0112(6) 0.0187(7) 0.0187(7) 0.0058(6) 0.0003(6) 0.0027(5)
O3 0.0190(8) 0.0144(7) 0.0269(8) -0.0023(6) 0.0088(6) -0.0035(6)
O4 0.0267(9) 0.0235(8) 0.0097(6) -0.0014(6) 0.0026(6) 0.0074(7)
O5 0.0167(7) 0.0162(7) 0.0169(7) -0.0001(6) 0.0020(6) 0.0034(6)
O6 0.0165(7) 0.0316(10) 0.0259(9) 0.0026(7) 0.0131(7) 0.0022(7)
O7 0.0237(12) 0.0185(11) 0.0176(11) 0.000 0.0065(9) 0.000

loop_
_atom_type_symbol
_atom_type_description
_atom_type_scat_dispersion_real
_atom_type_scat_dispersion_imag
_atom_type_scat_source
O O 0.0106 0.0060 'International Tables Vol C Tables 4.2.6.8 and 6.1.1.4'
H H 0.0000 0.0000 'International Tables Vol C Tables 4.2.6.8 and 6.1.1.4'
P P 0.1023 0.0942 'International Tables Vol C Tables 4.2.6.8 and 6.1.1.4'
Ca Ca 0.2262 0.3064 'International Tables Vol C Tables 4.2.6.8 and 6.1.1.4'
Fe Fe 0.3463 0.8444 'International Tables Vol C Tables 4.2.6.8 and 6.1.1.4'
In In -0.7276 1.3100 'International Tables Vol C Tables 4.2.6.8 and 6.1.1.4'

loop_
_geom_angle_atom_site_label_1
_geom_angle_atom_site_label_2
_geom_angle_atom_site_label_3
_geom_angle
_geom_angle_site_symmetry_1
_geom_angle_site_symmetry_3
_geom_angle_publ_flag
O2 In O2 180.0 7_556 . ?
O2 In O5 87.09(7) 7_556 2 ?
O2 In O5 92.91(7) . 2 ?
O2 In O5 92.91(7) 7_556 8_556 ?
O2 In O5 87.09(7) . 8_556 ?
O5 In O5 180.0 2 8_556 ?
O2 In O4 89.28(7) 7_556 . ?
O2 In O4 90.72(7) . . ?
O5 In O4 90.53(8) 2 . ?
O5 In O4 89.47(8) 8_556 . ?
O2 In O4 90.72(7) 7_556 7_556 ?
O2 In O4 89.28(7) . 7_556 ?
O5 In O4 89.47(8) 2 7_556 ?
O5 In O4 90.53(8) 8_556 7_556 ?
O4 In O4 180.0 . 7_556 ?
O2 In Ca 49.87(5) 7_556 7_556 ?
O2 In Ca 130.13(5) . 7_556 ?
O5 In Ca 76.47(5) 2 7_556 ?
O5 In Ca 103.53(5) 8_556 7_556 ?
O4 In Ca 41.96(5) . 7_556 ?
O4 In Ca 138.04(5) 7_556 7_556 ?
O2 In Ca 130.13(5) 7_556 . ?
O2 In Ca 49.87(5) . . ?
O5 In Ca 103.53(5) 2 . ?
O5 In Ca 76.47(5) 8_556 . ?
O4 In Ca 138.04(5) . . ?
O4 In Ca 41.96(5) 7_556 . ?
Ca In Ca 180.0 7_556 . ?
O2 Fe O2 180.0 7_556 . ?
O2 Fe O5 87.09(7) 7_556 2 ?
O2 Fe O5 92.91(7) . 2 ?
O2 Fe O5 92.91(7) 7_556 8_556 ?
O2 Fe O5 87.09(7) . 8_556 ?
O5 Fe O5 180.0 2 8_556 ?
O2 Fe O4 89.28(7) 7_556 . ?
O2 Fe O4 90.72(7) . . ?
O5 Fe O4 90.53(8) 2 . ?
O5 Fe O4 89.47(8) 8_556 . ?
O2 Fe O4 90.72(7) 7_556 7_556 ?
O2 Fe O4 89.28(7) . 7_556 ?
O5 Fe O4 89.47(8) 2 7_556 ?
O5 Fe O4 90.53(8) 8_556 7_556 ?
O4 Fe O4 180.0 . 7_556 ?
O1 Ca O3 153.65(7) 6_566 8_556 ?
O1 Ca O1 69.99(7) 6_566 2 ?
O3 Ca O1 132.71(7) 8_556 2 ?
O1 Ca O7 87.96(5) 6_566 . ?
O3 Ca O7 74.14(6) 8_556 . ?
O1 Ca O7 150.79(6) 2 . ?
O1 Ca O3 127.22(7) 6_566 4 ?
O3 Ca O3 69.17(7) 8_556 4 ?
O1 Ca O3 98.31(7) 2 4 ?
O7 Ca O3 79.58(5) . 4 ?
O1 Ca O4 92.52(7) 6_566 7_556 ?
O3 Ca O4 80.30(6) 8_556 7_556 ?
O1 Ca O4 81.40(6) 2 7_556 ?
O7 Ca O4 119.67(6) . 7_556 ?
O3 Ca O4 137.93(6) 4 7_556 ?
O1 Ca O6 73.21(6) 6_566 4 ?
O3 Ca O6 118.86(6) 8_556 4 ?
O1 Ca O6 80.02(7) 2 4 ?
O7 Ca O6 75.27(7) . 4 ?
O3 Ca O6 54.01(5) 4 4 ?
O4 Ca O6 159.59(6) 7_556 4 ?
O1 Ca O3 81.11(7) 6_566 7_556 ?
O3 Ca O3 74.21(8) 8_556 7_556 ?
O1 Ca O3 124.96(7) 2 7_556 ?
O7 Ca O3 67.09(6) . 7_556 ?
O3 Ca O3 135.79(8) 4 7_556 ?
O4 Ca O3 53.55(5) 7_556 7_556 ?
O6 Ca O3 134.77(6) 4 7_556 ?
O1 Ca O2 119.86(6) 6_566 . ?
O3 Ca O2 79.09(6) 8_556 . ?
O1 Ca O2 53.87(5) 2 . ?
O7 Ca O2 152.13(4) . . ?
O3 Ca O2 83.86(6) 4 . ?
O4 Ca O2 61.90(5) 7_556 . ?
O6 Ca O2 112.20(6) 4 . ?
O3 Ca O2 112.82(5) 7_556 . ?
O1 Ca P1 97.38(5) 6_566 . ?
O3 Ca P1 105.83(6) 8_556 . ?
O1 Ca P1 27.42(4) 2 . ?
O7 Ca P1 161.02(4) . . ?
O3 Ca P1 82.73(5) 4 . ?
O4 Ca P1 78.44(4) 7_556 . ?
O6 Ca P1 88.79(5) 4 . ?
O3 Ca P1 131.66(4) 7_556 . ?
O2 Ca P1 29.23(3) . . ?
O1 Ca P2 100.98(5) 6_566 4 ?
O3 Ca P2 91.95(5) 8_556 4 ?
O1 Ca P2 92.82(5) 2 4 ?
O7 Ca P2 72.25(4) . 4 ?
O3 Ca P2 26.45(4) 4 4 ?
O4 Ca P2 162.55(4) 7_556 4 ?
O6 Ca P2 28.02(4) 4 4 ?
O3 Ca P2 139.20(4) 7_556 4 ?
O2 Ca P2 101.42(4) . 4 ?
P1 Ca P2 88.83(2) . 4 ?
O1 Ca P2 84.20(5) 6_566 7_556 ?
O3 Ca P2 78.06(5) 8_556 7_556 ?
O1 Ca P2 102.27(5) 2 7_556 ?
O7 Ca P2 93.96(5) . 7_556 ?
O3 Ca P2 147.14(4) 4 7_556 ?
O4 Ca P2 26.73(4) 7_556 7_556 ?
O6 Ca P2 155.10(4) 4 7_556 ?
O3 Ca P2 27.01(4) 7_556 7_556 ?
O2 Ca P2 87.90(4) . 7_556 ?
P1 Ca P2 104.67(3) . 7_556 ?
P2 Ca P2 164.91(2) 4 7_556 ?
O1 P1 O1 110.38(15) . 2 ?
O1 P1 O2 107.22(10) . 2 ?
O1 P1 O2 108.26(9) 2 2 ?
O1 P1 O2 108.26(9) . . ?
O1 P1 O2 107.22(10) 2 . ?
O2 P1 O2 115.48(14) 2 . ?
O1 P1 Ca 99.93(8) . . ?
O1 P1 Ca 46.00(7) 2 . ?
O2 P1 Ca 148.73(7) 2 . ?
O2 P1 Ca 68.50(7) . . ?
O1 P1 Ca 46.00(7) . 2 ?
O1 P1 Ca 99.93(8) 2 2 ?
O2 P1 Ca 68.50(7) 2 2 ?
O2 P1 Ca 148.73(7) . 2 ?
Ca P1 Ca 125.57(3) . 2 ?
O3 P2 O5 115.27(11) . . ?
O3 P2 O4 107.76(11) . . ?
O5 P2 O4 113.95(10) . . ?
O3 P2 O6 101.68(11) . . ?
O5 P2 O6 106.19(11) . . ?
O4 P2 O6 111.33(11) . . ?
O3 P2 Ca 49.62(7) . 4_545 ?
O5 P2 Ca 115.26(7) . 4_545 ?
O4 P2 Ca 130.78(7) . 4_545 ?
O6 P2 Ca 53.19(8) . 4_545 ?
O3 P2 Ca 56.54(8) . 7_556 ?
O5 P2 Ca 141.18(8) . 7_556 ?
O4 P2 Ca 51.73(8) . 7_556 ?
O6 P2 Ca 112.62(8) . 7_556 ?
Ca P2 Ca 88.44(2) 4_545 7_556 ?
O3 P2 Ca 28.85(7) . 8_455 ?
O5 P2 Ca 90.82(7) . 8_455 ?
O4 P2 Ca 107.40(9) . 8_455 ?
O6 P2 Ca 125.58(8) . 8_455 ?
Ca P2 Ca 72.65(2) 4_545 8_455 ?
Ca P2 Ca 66.30(3) 7_556 8_455 ?
P1 O1 Ca 143.31(10) . 6_565 ?
P1 O1 Ca 106.58(9) . 2 ?
Ca O1 Ca 110.01(7) 6_565 2 ?
P1 O2 In 133.85(11) . . ?
P1 O2 Fe 133.85(11) . . ?
In O2 Fe 0.0 . . ?
P1 O2 Ca 82.27(8) . . ?
In O2 Ca 98.42(7) . . ?
Fe O2 Ca 98.42(7) . . ?
P2 O3 Ca 133.02(11) . 8_455 ?
P2 O3 Ca 103.93(9) . 4_545 ?
Ca O3 Ca 110.83(7) 8_455 4_545 ?
P2 O3 Ca 96.45(9) . 7_556 ?
Ca O3 Ca 93.99(7) 8_455 7_556 ?
Ca O3 Ca 118.28(7) 4_545 7_556 ?
P2 O4 In 140.26(11) . . ?
P2 O4 Fe 140.26(11) . . ?
In O4 Fe 0.0 . . ?
P2 O4 Ca 101.54(9) . 7_556 ?
In O4 Ca 106.30(7) . 7_556 ?
Fe O4 Ca 106.30(7) . 7_556 ?
P2 O5 Fe 134.65(11) . 2 ?
P2 O5 In 134.65(11) . 2 ?
Fe O5 In 0.0 2 2 ?
P2 O6 Ca 98.79(10) . 4_545 ?
P2 O6 H1 109.5 . . ?
Ca O6 H1 149.4 4_545 . ?
Ca O7 Ca 96.50(9) . 2_656 ?
Ca O7 H2 121(4) . . ?
Ca O7 H2 106(4) 2_656 . ?

loop_
_geom_bond_atom_site_label_1
_geom_bond_atom_site_label_2
_geom_bond_distance
_geom_bond_site_symmetry_2
_geom_bond_publ_flag
In O2 2.0324(17) 7_556 ?
In O2 2.0324(17) . ?
In O5 2.0722(18) 2 ?
In O5 2.0722(18) 8_556 ?
In O4 2.0965(17) . ?
In O4 2.0965(17) 7_556 ?
In Ca 3.8247(9) 7_556 ?
In Ca 3.8247(9) . ?
Fe O2 2.0324(17) 7_556 ?
Fe O2 2.0324(17) . ?
Fe O5 2.0722(18) 2 ?
Fe O5 2.0722(18) 8_556 ?
Fe O4 2.0965(17) . ?
Fe O4 2.0965(17) 7_556 ?
Ca O1 2.2595(18) 6_566 ?
Ca O3 2.3560(19) 8_556 ?
Ca O1 2.363(2) 2 ?
Ca O7 2.5306(19) . ?
Ca O3 2.598(2) 4 ?
Ca O4 2.664(2) 7_556 ?
Ca O6 2.682(2) 4 ?
Ca O3 2.792(2) 7_556 ?
Ca O2 2.9562(19) . ?
Ca P1 3.1485(11) . ?
Ca P2 3.3109(8) 4 ?
Ca P2 3.3249(9) 7_556 ?
P1 O1 1.5126(17) . ?
P1 O1 1.5126(17) 2 ?
P1 O2 1.5516(17) 2 ?
P1 O2 1.5516(17) . ?
P1 Ca 3.1485(11) 2 ?
P2 O3 1.5196(18) . ?
P2 O5 1.5214(18) . ?
P2 O4 1.5263(18) . ?
P2 O6 1.5739(19) . ?
P2 Ca 3.3109(8) 4_545 ?
P2 Ca 3.3249(9) 7_556 ?
P2 Ca 3.5700(9) 8_455 ?
O1 Ca 2.2595(18) 6_565 ?
O1 Ca 2.363(2) 2 ?
O3 Ca 2.3560(19) 8_455 ?
O3 Ca 2.598(2) 4_545 ?
O3 Ca 2.792(2) 7_556 ?
O4 Ca 2.664(2) 7_556 ?
O5 Fe 2.0722(18) 2 ?
O5 In 2.0722(18) 2 ?
O6 Ca 2.682(2) 4_545 ?
O6 H1 0.8200 . ?
O7 Ca 2.5306(19) 2_656 ?
O7 H2 0.79(4) . ?
